data_7716284
loop_
_publ_author_name
'Regueiro, Alejandro'
'Garc&#xed;a-L&#xf3;pez, V&#xed;ctor'
'Forment-Aliaga, Alicia'
'Clemente-Le&#xf3;n, Miguel'

_publ_section_title
;
 Chiral spin-crossover complexes based on an enantiopure Schiff base
 ligand with three chiral carbon centers.
;
_journal_issue 25
_journal_name_full 'Dalton transactions (Cambridge, England : 2003)'
_journal_page_first 10637
_journal_page_last 10643
_journal_paper_doi 10.1039/d4dt00924j
_journal_volume 53
_journal_year 2024
_chemical_formula_moiety 'C23 H26 Fe N6 O S2'
_chemical_formula_sum 'C23 H26 Fe N6 O S2'
_chemical_formula_weight 522.47
_space_group_crystal_system monoclinic
_space_group_IT_number 4
_space_group_name_Hall 'P 2yb'
_space_group_name_H-M_alt 'P 1 21 1'
_atom_sites_solution_hydrogens geom
_atom_sites_solution_primary dual
_audit_creation_date 2022-10-03
_audit_creation_method
;
Olex2 1.2
(compiled May 18 2018 14:05:52 for OlexSys, GUI svn.r5506)
;
_audit_update_record
;
2024-05-02 deposited with the CCDC.	2024-06-03 downloaded from the CCDC.
;
_cell_angle_alpha 90
_cell_angle_beta 96.401(4)
_cell_angle_gamma 90
_cell_formula_units_Z 2
_cell_length_a 9.0250(4)
_cell_length_b 14.7281(8)
_cell_length_c 9.7940(4)
_cell_measurement_reflns_used 1864
_cell_measurement_temperature 401(1)
_cell_measurement_theta_max 18.3550
_cell_measurement_theta_min 3.2230
_cell_volume 1293.71(11)
_computing_cell_refinement 'CrysAlisPro 1.171.41.109a (Rigaku OD, 2021)'
_computing_data_collection 'CrysAlisPro 1.171.41.109a (Rigaku OD, 2021)'
_computing_data_reduction 'CrysAlisPro 1.171.41.109a (Rigaku OD, 2021)'
_computing_molecular_graphics 'Olex2 (Dolomanov et al., 2009)'
_computing_publication_material 'Olex2 (Dolomanov et al., 2009)'
_computing_structure_refinement 'ShelXL (Sheldrick, 2015)'
_computing_structure_solution 'ShelXT (Sheldrick, 2015)'
_diffrn_ambient_environment air
_diffrn_ambient_temperature 401(1)
_diffrn_detector 'CCD plate'
_diffrn_detector_area_resol_mean 16.0267
_diffrn_detector_type Sapphire3
_diffrn_measured_fraction_theta_full 0.998
_diffrn_measured_fraction_theta_max 0.897
_diffrn_measurement_details
;
List of Runs (angles in degrees, time in seconds):

  # Type    Start    End  Width  t~exp~   \w     \q     \k     \f   Frames
#--------------------------------------------------------------------------
  1  \w    -29.00  48.00   1.00   25.00    --  -21.11  57.00 -60.00   77
  2  \w    -10.00  42.00   1.00   25.00    --   21.90  77.00  30.00   52
  3  \w      0.00  81.00   1.00   25.00    --   21.90  57.00  90.00   81
  4  \w     -9.00  65.00   1.00   25.00    --   21.90 -99.00-120.00   74
  5  \w      1.00  91.00   1.00   25.00    --   21.90  57.00-180.00   90
  6  \w      7.00  53.00   1.00   25.00    --   21.90 -77.00 -30.00   46
;
_diffrn_measurement_device 'four-circle diffractometer'
_diffrn_measurement_device_type 'SuperNova, Single source at offset/far, Sapphire3'
_diffrn_measurement_method '\w scans'
_diffrn_orient_matrix_type 'CrysAlisPro convention (1999,Acta A55,543-557)'
_diffrn_orient_matrix_UB_11 -0.0341627000
_diffrn_orient_matrix_UB_12 -0.0417112000
_diffrn_orient_matrix_UB_13 -0.0213050000
_diffrn_orient_matrix_UB_21 0.0580108000
_diffrn_orient_matrix_UB_22 -0.0086925000
_diffrn_orient_matrix_UB_23 -0.0414147000
_diffrn_orient_matrix_UB_31 0.0413011000
_diffrn_orient_matrix_UB_32 -0.0224679000
_diffrn_orient_matrix_UB_33 0.0561537000
_diffrn_radiation_monochromator mirror
_diffrn_radiation_probe x-ray
_diffrn_radiation_type MoK\a
_diffrn_radiation_wavelength 0.71073
_diffrn_reflns_av_R_equivalents 0.0618
_diffrn_reflns_av_unetI/netI 0.1371
_diffrn_reflns_Laue_measured_fraction_full 0.998
_diffrn_reflns_Laue_measured_fraction_max 0.897
_diffrn_reflns_limit_h_max 7
_diffrn_reflns_limit_h_min -12
_diffrn_reflns_limit_k_max 20
_diffrn_reflns_limit_k_min -20
_diffrn_reflns_limit_l_max 13
_diffrn_reflns_limit_l_min -11
_diffrn_reflns_number 11534
_diffrn_reflns_point_group_measured_fraction_full 0.996
_diffrn_reflns_point_group_measured_fraction_max 0.864
_diffrn_reflns_theta_full 25.242
_diffrn_reflns_theta_max 29.895
_diffrn_reflns_theta_min 2.766
_diffrn_source 'micro-focus sealed X-ray tube'
_diffrn_source_type 'SuperNova (Mo) X-ray Source'
_exptl_absorpt_coefficient_mu 0.771
_exptl_absorpt_correction_T_max 1.00000
_exptl_absorpt_correction_T_min 0.38616
_exptl_absorpt_correction_type multi-scan
_exptl_absorpt_process_details
;
CrysAlisPro 1.171.41.109a (Rigaku Oxford Diffraction, 2021)
Empirical absorption correction using spherical harmonics,
implemented in SCALE3 ABSPACK scaling algorithm.
;
_exptl_crystal_colour blue
_exptl_crystal_colour_primary blue
_exptl_crystal_density_diffrn 1.341
_exptl_crystal_description needle
_exptl_crystal_F_000 544
_exptl_crystal_size_max 0.23
_exptl_crystal_size_mid 0.06
_exptl_crystal_size_min 0.04
_refine_diff_density_max 0.433
_refine_diff_density_min -0.259
_refine_diff_density_rms 0.042
_refine_ls_abs_structure_details
;
 Flack x determined using 602 quotients [(I+)-(I-)]/[(I+)+(I-)]
 (Parsons, Flack and Wagner, Acta Cryst. B69 (2013) 249-259).
;
_refine_ls_abs_structure_Flack 0.01(2)
_refine_ls_extinction_method none
_refine_ls_goodness_of_fit_ref 0.995
_refine_ls_hydrogen_treatment constr
_refine_ls_matrix_type full
_refine_ls_number_parameters 299
_refine_ls_number_reflns 6472
_refine_ls_number_restraints 1
_refine_ls_restrained_S_all 0.995
_refine_ls_R_factor_all 0.2071
_refine_ls_R_factor_gt 0.0617
_refine_ls_shift/su_max 0.000
_refine_ls_shift/su_mean 0.000
_refine_ls_structure_factor_coef Fsqd
_refine_ls_weighting_details 'w=1/[\s^2^(Fo^2^)+(0.0204P)^2^] where P=(Fo^2^+2Fc^2^)/3'
_refine_ls_weighting_scheme calc
_refine_ls_wR_factor_gt 0.0864
_refine_ls_wR_factor_ref 0.1407
_reflns_Friedel_coverage 0.859
_reflns_Friedel_fraction_full 0.992
_reflns_Friedel_fraction_max 0.829
_reflns_number_gt 2210
_reflns_number_total 6472
_reflns_threshold_expression 'I > 2\s(I)'
_cod_data_source_file d4dt00924j2.cif
_cod_data_source_block agrmos01sc_vt_4_400_00_auto
_cod_depositor_comments 'Adding full bibliography for 7716275--7716292.cif.'
_cod_database_code 7716284
_shelx_shelxl_version_number 2018/1
_shelx_space_group_comment
;
The symmetry employed for this shelxl refinement is uniquely defined
by the following loop, which should always be used as a source of
symmetry information in preference to the above space-group names.
They are only intended as comments.
;
_shelx_estimated_absorpt_t_max 0.970
_shelx_estimated_absorpt_t_min 0.843
_reflns_odcompleteness_completeness 89.72
_reflns_odcompleteness_iscentric 1
_reflns_odcompleteness_theta 29.83
_olex2_refinement_description
;
1. Fixed Uiso
 At 1.2 times of:
  All C(H) groups, All C(H,H) groups, All N(H) groups
 At 1.5 times of:
  All C(H,H,H) groups
2.a Ternary CH refined with riding coordinates:
 N006(H006), C00D(H00D), C00G(H00G), C00J(H00J)
2.b Secondary CH2 refined with riding coordinates:
 C00F(H00A,H00B), C00M(H00C,H00F), C00O(H00H,H00I), C00Q(H00M,H00O), C00R(H00P,
 H00Q)
2.c Aromatic/amide H refined with riding coordinates:
 C00E(H00E), C00K(H00K), C00L(H00L), C00N(H00N), C00S(H00S), C00T(H00T),
 C00U(H00U), C00W(H00X), C00X(H00Y)
2.d Idealised Me refined as rotating group:
 C00V(H00R,H00V,H00W)
;
_olex2_submission_special_instructions 'No special instructions were received'
_oxdiff_exptl_absorpt_empirical_details
;
Empirical correction (ABSPACK) includes:
- Absorption correction using spherical harmonics
- Frame scaling
;
_oxdiff_exptl_absorpt_empirical_full_max 2.103
_oxdiff_exptl_absorpt_empirical_full_min 0.727

loop_
_space_group_symop_operation_xyz
'x, y, z'
'-x, y+1/2, -z'

loop_
_atom_site_label
_atom_site_type_symbol
_atom_site_fract_x
_atom_site_fract_y
_atom_site_fract_z
_atom_site_U_iso_or_equiv
_atom_site_adp_type
_atom_site_occupancy
_atom_site_site_symmetry_order
_atom_site_calc_flag
_atom_site_refinement_flags_posn
_atom_site_refinement_flags_adp
_atom_site_refinement_flags_occupancy
_atom_site_disorder_assembly
_atom_site_disorder_group
Fe01 Fe 0.45155(14) 0.49764(12) 0.31539(13) 0.0834(5) Uani 1 1 d . . . . .
S002 S 0.7817(3) 0.5885(3) 0.7176(3) 0.1241(13) Uani 1 1 d . . . . .
S003 S 0.2929(5) 0.8079(3) 0.2542(4) 0.1519(16) Uani 1 1 d . . . . .
N004 N 0.3560(9) 0.4756(6) 0.0978(8) 0.082(2) Uani 1 1 d . . . . .
N005 N 0.2511(10) 0.4519(8) 0.4026(9) 0.100(3) Uani 1 1 d . . . . .
N006 N 0.6434(7) 0.4578(5) 0.1970(7) 0.070(2) Uani 1 1 d . . . . .
H006 H 0.735596 0.484457 0.242298 0.084 Uiso 1 1 calc R . . . .
N007 N 0.4871(9) 0.3566(6) 0.3613(8) 0.080(2) Uani 1 1 d . . . . .
C008 C 0.8030(19) 0.6266(10) 0.1035(15) 0.118(5) Uani 1 1 d . . . . .
O009 O 0.8919(11) 0.5721(9) 0.1477(14) 0.194(6) Uani 1 1 d . . . . .
N00A N 0.5950(10) 0.5327(6) 0.4909(9) 0.108(4) Uani 1 1 d . . . . .
C00B C 0.6704(11) 0.5547(8) 0.5853(12) 0.088(3) Uani 1 1 d . . . . .
C00C C 0.4531(11) 0.4788(8) 0.0035(9) 0.082(3) Uani 1 1 d . . . . .
C00D C 0.6604(10) 0.3569(6) 0.1942(9) 0.072(3) Uani 1 1 d . . . . .
H00D H 0.584615 0.332682 0.124146 0.086 Uiso 1 1 calc R . . . .
C00E C 0.021(3) 0.462(2) 0.489(2) 0.194(16) Uani 1 1 d . . . . .
H00E H -0.059981 0.498321 0.501932 0.233 Uiso 1 1 calc R . . . .
C00F C 0.8301(14) 0.2246(9) 0.1642(12) 0.125(5) Uani 1 1 d . . . . .
H00A H 0.761743 0.197032 0.092651 0.150 Uiso 1 1 calc R . . . .
H00B H 0.930799 0.208350 0.147811 0.150 Uiso 1 1 calc R . . . .
C00G C 0.6307(10) 0.3182(7) 0.3327(9) 0.079(3) Uani 1 1 d . . . . .
H00G H 0.707199 0.342769 0.401684 0.095 Uiso 1 1 calc R . . . .
C00H C 0.3435(14) 0.7036(9) 0.2752(12) 0.098(4) Uani 1 1 d . . . . .
N00I N 0.3780(12) 0.6296(7) 0.2912(10) 0.117(4) Uani 1 1 d . . . . .
C00J C 0.6142(9) 0.4958(8) 0.0569(8) 0.079(2) Uani 1 1 d . . . . .
H00J H 0.679229 0.466387 -0.003502 0.095 Uiso 1 1 calc R . . . .
C00K C 0.4075(14) 0.4704(7) -0.1343(10) 0.104(4) Uani 1 1 d . . . . .
H00K H 0.475354 0.471073 -0.199147 0.125 Uiso 1 1 calc R . . . .
C00L C 0.2101(11) 0.4666(8) 0.0542(11) 0.104(4) Uani 1 1 d . . . . .
H00L H 0.142338 0.464391 0.118970 0.125 Uiso 1 1 calc R . . . .
C00M C 0.7992(13) 0.1886(8) 0.3016(12) 0.114(4) Uani 1 1 d . . . . .
H00C H 0.807899 0.122962 0.301547 0.137 Uiso 1 1 calc R . . . .
H00F H 0.873266 0.212167 0.372046 0.137 Uiso 1 1 calc R . . . .
C00N C 0.3905(13) 0.3119(9) 0.4181(11) 0.106(4) Uani 1 1 d . . . . .
H00N H 0.403147 0.250976 0.441455 0.127 Uiso 1 1 calc R . . . .
C00O C 0.6475(13) 0.2142(7) 0.3352(10) 0.100(3) Uani 1 1 d . . . . .
H00H H 0.632729 0.191360 0.425601 0.120 Uiso 1 1 calc R . . . .
H00I H 0.572542 0.187225 0.268876 0.120 Uiso 1 1 calc R . . . .
C00P C 0.2563(14) 0.3640(12) 0.4445(11) 0.112(5) Uani 1 1 d . . . . .
C00Q C 0.6435(12) 0.5980(8) 0.0603(11) 0.098(3) Uani 1 1 d . . . . .
H00M H 0.613306 0.622367 -0.030516 0.118 Uiso 1 1 calc R . . . .
H00O H 0.580412 0.625576 0.122805 0.118 Uiso 1 1 calc R . . . .
C00R C 0.8129(11) 0.3273(9) 0.1576(11) 0.102(4) Uani 1 1 d . . . . .
H00P H 0.825576 0.348075 0.065619 0.123 Uiso 1 1 calc R . . . .
H00Q H 0.890033 0.355189 0.220821 0.123 Uiso 1 1 calc R . . . .
C00S C 0.1585(15) 0.4607(10) -0.0804(15) 0.123(5) Uani 1 1 d . . . . .
H00S H 0.056711 0.456567 -0.107655 0.148 Uiso 1 1 calc R . . . .
C00T C 0.1331(12) 0.5027(13) 0.4259(10) 0.134(5) Uani 1 1 d . . . . .
H00T H 0.126908 0.563519 0.400593 0.161 Uiso 1 1 calc R . . . .
C00U C 0.2543(18) 0.4609(9) -0.1727(13) 0.127(5) Uani 1 1 d . . . . .
H00U H 0.219338 0.454614 -0.265155 0.152 Uiso 1 1 calc R . . . .
C00V C 0.8377(18) 0.7211(11) 0.0863(17) 0.203(8) Uani 1 1 d . . . . .
H00R H 0.772579 0.757814 0.134509 0.304 Uiso 1 1 calc GR . . . .
H00V H 0.824212 0.736274 -0.009638 0.304 Uiso 1 1 calc GR . . . .
H00W H 0.939274 0.732302 0.122527 0.304 Uiso 1 1 calc GR . . . .
C00W C 0.013(3) 0.380(2) 0.531(3) 0.212(18) Uani 1 1 d . . . . .
H00X H -0.066988 0.358135 0.572886 0.254 Uiso 1 1 calc R . . . .
C00X C 0.1408(15) 0.3259(13) 0.5086(12) 0.157(7) Uani 1 1 d . . . . .
H00Y H 0.146031 0.265601 0.536758 0.188 Uiso 1 1 calc R . . . .

loop_
_atom_site_aniso_label
_atom_site_aniso_U_11
_atom_site_aniso_U_22
_atom_site_aniso_U_33
_atom_site_aniso_U_23
_atom_site_aniso_U_13
_atom_site_aniso_U_12
Fe01 0.0757(8) 0.0997(11) 0.0734(8) -0.0117(10) 0.0019(6) 0.0097(10)
S002 0.098(2) 0.169(4) 0.102(2) -0.040(2) -0.0055(18) -0.008(2)
S003 0.211(4) 0.105(3) 0.143(3) 0.012(3) 0.033(3) 0.014(3)
N004 0.067(5) 0.092(7) 0.084(5) -0.020(5) -0.010(4) 0.003(5)
N005 0.067(6) 0.153(11) 0.082(6) -0.031(6) 0.011(5) 0.016(7)
N006 0.061(4) 0.077(6) 0.071(5) 0.005(4) 0.004(4) -0.003(4)
N007 0.067(5) 0.104(7) 0.069(5) -0.014(5) 0.006(4) -0.019(5)
C008 0.128(13) 0.090(11) 0.139(12) 0.002(9) 0.031(10) -0.019(10)
O009 0.103(8) 0.156(11) 0.316(16) 0.069(10) -0.009(8) -0.013(7)
N00A 0.102(7) 0.129(10) 0.090(6) -0.019(6) -0.006(5) 0.022(6)
C00B 0.081(8) 0.099(9) 0.086(7) -0.005(6) 0.014(6) 0.014(6)
C00C 0.081(7) 0.091(9) 0.072(6) 0.001(6) -0.006(5) 0.017(6)
C00D 0.073(6) 0.067(6) 0.075(6) 0.002(6) 0.005(5) -0.002(6)
C00E 0.081(12) 0.39(5) 0.115(15) -0.11(3) 0.037(10) -0.03(2)
C00F 0.148(12) 0.119(11) 0.110(10) -0.006(9) 0.018(8) 0.055(10)
C00G 0.072(6) 0.091(8) 0.071(6) 0.001(6) -0.007(5) 0.000(6)
C00H 0.106(9) 0.097(10) 0.090(8) -0.009(8) 0.006(7) 0.020(8)
N00I 0.131(9) 0.106(9) 0.107(7) -0.034(8) -0.010(6) 0.037(8)
C00J 0.085(6) 0.085(7) 0.067(5) 0.011(7) 0.010(4) 0.013(8)
C00K 0.140(10) 0.098(10) 0.070(7) -0.002(6) -0.005(7) -0.003(8)
C00L 0.077(7) 0.133(12) 0.099(8) -0.028(7) -0.012(6) 0.014(7)
C00M 0.119(10) 0.085(9) 0.133(11) -0.007(8) -0.009(8) 0.034(8)
C00N 0.089(9) 0.125(11) 0.107(9) -0.025(8) 0.022(7) -0.018(8)
C00O 0.118(10) 0.079(8) 0.102(8) 0.001(7) 0.003(7) 0.009(8)
C00P 0.080(8) 0.188(16) 0.068(7) -0.018(9) 0.017(6) -0.024(11)
C00Q 0.103(9) 0.080(8) 0.112(8) 0.020(7) 0.016(7) -0.007(7)
C00R 0.084(8) 0.122(11) 0.103(8) 0.004(8) 0.021(6) 0.030(8)
C00S 0.102(10) 0.132(13) 0.123(11) -0.008(10) -0.038(8) -0.005(9)
C00T 0.082(8) 0.229(17) 0.091(8) -0.037(11) 0.015(6) 0.020(13)
C00U 0.171(15) 0.102(11) 0.092(9) -0.005(8) -0.051(10) 0.010(10)
C00V 0.203(18) 0.153(17) 0.25(2) -0.015(16) 0.035(14) -0.077(15)
C00W 0.075(11) 0.45(5) 0.118(17) -0.10(2) 0.028(11) -0.10(2)
C00X 0.113(10) 0.25(2) 0.118(10) -0.035(12) 0.039(9) -0.091(13)

loop_
_atom_type_symbol
_atom_type_description
_atom_type_scat_dispersion_real
_atom_type_scat_dispersion_imag
_atom_type_scat_source
C C 0.0033 0.0016 'International Tables Vol C Tables 4.2.6.8 and 6.1.1.4'
H H 0.0000 0.0000 'International Tables Vol C Tables 4.2.6.8 and 6.1.1.4'
Fe Fe 0.3463 0.8444 'International Tables Vol C Tables 4.2.6.8 and 6.1.1.4'
N N 0.0061 0.0033 'International Tables Vol C Tables 4.2.6.8 and 6.1.1.4'
O O 0.0106 0.0060 'International Tables Vol C Tables 4.2.6.8 and 6.1.1.4'
S S 0.1246 0.1234 'International Tables Vol C Tables 4.2.6.8 and 6.1.1.4'

loop_
_geom_angle_atom_site_label_1
_geom_angle_atom_site_label_2
_geom_angle_atom_site_label_3
_geom_angle
_geom_angle_site_symmetry_1
_geom_angle_site_symmetry_3
_geom_angle_publ_flag
N004 Fe01 N006 73.1(3) . . ?
N005 Fe01 N004 94.6(3) . . ?
N005 Fe01 N006 146.2(3) . . ?
N007 Fe01 N004 95.3(3) . . ?
N007 Fe01 N005 74.4(4) . . ?
N007 Fe01 N006 75.6(3) . . ?
N00A Fe01 N004 162.9(4) . . ?
N00A Fe01 N005 102.5(4) . . ?
N00A Fe01 N006 92.6(3) . . ?
N00A Fe01 N007 90.1(3) . . ?
N00I Fe01 N004 86.7(3) . . ?
N00I Fe01 N005 93.8(4) . . ?
N00I Fe01 N006 116.1(4) . . ?
N00I Fe01 N007 168.1(4) . . ?
N00I Fe01 N00A 91.3(4) . . ?
C00C N004 Fe01 116.1(6) . . ?
C00C N004 C00L 118.4(8) . . ?
C00L N004 Fe01 125.3(7) . . ?
C00P N005 Fe01 114.1(8) . . ?
C00T N005 Fe01 126.9(11) . . ?
C00T N005 C00P 118.8(13) . . ?
Fe01 N006 H006 108.9 . . ?
C00D N006 Fe01 110.6(5) . . ?
C00D N006 H006 108.9 . . ?
C00J N006 Fe01 108.0(5) . . ?
C00J N006 H006 108.9 . . ?
C00J N006 C00D 111.6(8) . . ?
C00G N007 Fe01 116.6(6) . . ?
C00N N007 Fe01 120.1(8) . . ?
C00N N007 C00G 123.2(10) . . ?
O009 C008 C00Q 119.9(14) . . ?
O009 C008 C00V 123.4(17) . . ?
C00V C008 C00Q 116.7(14) . . ?
C00B N00A Fe01 177.5(10) . . ?
N00A C00B S002 178.1(12) . . ?
N004 C00C C00J 116.4(8) . . ?
N004 C00C C00K 121.8(9) . . ?
C00K C00C C00J 121.8(10) . . ?
N006 C00D H00D 108.0 . . ?
N006 C00D C00G 109.1(8) . . ?
N006 C00D C00R 112.7(9) . . ?
C00G C00D H00D 108.0 . . ?
C00G C00D C00R 110.9(8) . . ?
C00R C00D H00D 108.0 . . ?
C00T C00E H00E 115.6 . . ?
C00W C00E H00E 115.6 . . ?
C00W C00E C00T 129(3) . . ?
H00A C00F H00B 108.0 . . ?
C00M C00F H00A 109.4 . . ?
C00M C00F H00B 109.4 . . ?
C00M C00F C00R 111.2(10) . . ?
C00R C00F H00A 109.4 . . ?
C00R C00F H00B 109.4 . . ?
N007 C00G C00D 105.8(8) . . ?
N007 C00G H00G 107.2 . . ?
N007 C00G C00O 117.9(9) . . ?
C00D C00G H00G 107.2 . . ?
C00D C00G C00O 111.1(8) . . ?
C00O C00G H00G 107.2 . . ?
N00I C00H S003 179.1(14) . . ?
C00H N00I Fe01 176.7(13) . . ?
N006 C00J C00C 108.9(8) . . ?
N006 C00J H00J 109.6 . . ?
N006 C00J C00Q 109.9(8) . . ?
C00C C00J H00J 109.6 . . ?
C00C C00J C00Q 109.2(9) . . ?
C00Q C00J H00J 109.6 . . ?
C00C C00K H00K 121.6 . . ?
C00C C00K C00U 116.9(11) . . ?
C00U C00K H00K 121.6 . . ?
N004 C00L H00L 118.8 . . ?
N004 C00L C00S 122.3(11) . . ?
C00S C00L H00L 118.8 . . ?
C00F C00M H00C 109.2 . . ?
C00F C00M H00F 109.2 . . ?
H00C C00M H00F 107.9 . . ?
C00O C00M C00F 112.1(9) . . ?
C00O C00M H00C 109.2 . . ?
C00O C00M H00F 109.2 . . ?
N007 C00N H00N 122.5 . . ?
N007 C00N C00P 115.0(13) . . ?
C00P C00N H00N 122.5 . . ?
C00G C00O H00H 109.7 . . ?
C00G C00O H00I 109.7 . . ?
C00M C00O C00G 109.9(10) . . ?
C00M C00O H00H 109.7 . . ?
C00M C00O H00I 109.7 . . ?
H00H C00O H00I 108.2 . . ?
N005 C00P C00N 116.3(12) . . ?
N005 C00P C00X 121.1(16) . . ?
C00X C00P C00N 122.6(17) . . ?
C008 C00Q C00J 115.9(10) . . ?
C008 C00Q H00M 108.3 . . ?
C008 C00Q H00O 108.3 . . ?
C00J C00Q H00M 108.3 . . ?
C00J C00Q H00O 108.3 . . ?
H00M C00Q H00O 107.4 . . ?
C00D C00R H00P 109.3 . . ?
C00D C00R H00Q 109.3 . . ?
C00F C00R C00D 111.4(10) . . ?
C00F C00R H00P 109.3 . . ?
C00F C00R H00Q 109.3 . . ?
H00P C00R H00Q 108.0 . . ?
C00L C00S H00S 120.4 . . ?
C00U C00S C00L 119.2(13) . . ?
C00U C00S H00S 120.4 . . ?
N005 C00T C00E 118(2) . . ?
N005 C00T H00T 121.1 . . ?
C00E C00T H00T 121.1 . . ?
C00K C00U H00U 119.3 . . ?
C00S C00U C00K 121.3(12) . . ?
C00S C00U H00U 119.3 . . ?
C008 C00V H00R 109.5 . . ?
C008 C00V H00V 109.5 . . ?
C008 C00V H00W 109.5 . . ?
H00R C00V H00V 109.5 . . ?
H00R C00V H00W 109.5 . . ?
H00V C00V H00W 109.5 . . ?
C00E C00W H00X 123.2 . . ?
C00E C00W C00X 114(2) . . ?
C00X C00W H00X 123.2 . . ?
C00P C00X C00W 119.8(19) . . ?
C00P C00X H00Y 120.1 . . ?
C00W C00X H00Y 120.1 . . ?

loop_
_geom_bond_atom_site_label_1
_geom_bond_atom_site_label_2
_geom_bond_distance
_geom_bond_site_symmetry_2
_geom_bond_publ_flag
Fe01 N004 2.232(7) . ?
Fe01 N005 2.191(10) . ?
Fe01 N006 2.266(7) . ?
Fe01 N007 2.142(9) . ?
Fe01 N00A 2.098(9) . ?
Fe01 N00I 2.059(11) . ?
S002 C00B 1.626(12) . ?
S003 C00H 1.609(13) . ?
N004 C00C 1.342(11) . ?
N004 C00L 1.345(10) . ?
N005 C00P 1.358(15) . ?
N005 C00T 1.342(14) . ?
N006 H006 0.9800 . ?
N006 C00D 1.495(10) . ?
N006 C00J 1.478(9) . ?
N007 C00G 1.469(11) . ?
N007 C00N 1.269(12) . ?
C008 O009 1.183(15) . ?
C008 C00Q 1.514(16) . ?
C008 C00V 1.441(17) . ?
N00A C00B 1.132(10) . ?
C00C C00J 1.510(11) . ?
C00C C00K 1.372(11) . ?
C00D H00D 0.9800 . ?
C00D C00G 1.522(11) . ?
C00D C00R 1.524(12) . ?
C00E H00E 0.9300 . ?
C00E C00T 1.38(2) . ?
C00E C00W 1.27(4) . ?
C00F H00A 0.9700 . ?
C00F H00B 0.9700 . ?
C00F C00M 1.501(14) . ?
C00F C00R 1.520(15) . ?
C00G H00G 0.9800 . ?
C00G C00O 1.539(13) . ?
C00H N00I 1.139(13) . ?
C00J H00J 0.9800 . ?
C00J C00Q 1.527(15) . ?
C00K H00K 0.9300 . ?
C00K C00U 1.399(15) . ?
C00L H00L 0.9300 . ?
C00L C00S 1.351(14) . ?
C00M H00C 0.9700 . ?
C00M H00F 0.9700 . ?
C00M C00O 1.492(13) . ?
C00N H00N 0.9300 . ?
C00N C00P 1.480(16) . ?
C00O H00H 0.9700 . ?
C00O H00I 0.9700 . ?
C00P C00X 1.393(16) . ?
C00Q H00M 0.9700 . ?
C00Q H00O 0.9700 . ?
C00R H00P 0.9700 . ?
C00R H00Q 0.9700 . ?
C00S H00S 0.9300 . ?
C00S C00U 1.318(16) . ?
C00T H00T 0.9300 . ?
C00U H00U 0.9300 . ?
C00V H00R 0.9600 . ?
C00V H00V 0.9600 . ?
C00V H00W 0.9600 . ?
C00W H00X 0.9300 . ?
C00W C00X 1.44(3) . ?
C00X H00Y 0.9300 . ?
